data_4307924
loop_
_publ_author_name
'Angelina Prokofieva'
'Alexander I. Prikhod'ko'
'Eva Anna Enyedy'
'Etelka Farkas'
'Walter Maringgele'
'Serhiy Demeshko'
'Sebastian Dechert'
'Franc Meyer'

_publ_contact_author_address
; Institut f\"ur Anorganische Chemie
  Georg August Universit\"at G\"ottingen
  Tammannstra\&se 4
  D-37077 G\"ottingen
  Germany
;
_publ_contact_author_email franc.meyer@chemie.uni-goettingen.de
_publ_contact_author_fax 49(551)393063
_publ_contact_author_name 'Prof. Dr. Franc Meyer'
_publ_contact_author_phone 49(551)393012
_publ_section_title
;
Oligonuclear Copper Complexes of a Bioinspired Pyrazolate-Bridging
Ligand: Synthesis, Structures, and Equilibria in Solution
;
_journal_name_full 'Inorganic Chemistry'
_journal_page_first 4298
_journal_page_last 4307
_journal_paper_doi 10.1021/ic062434m
_journal_volume 46
_journal_year 2007
_chemical_formula_moiety 'C25 H38 Cl1 Cu2 N12 O6, 3(Cl O4 -), 2(H2 O)'
_chemical_formula_sum 'C25 H42 Cl4 Cu2 N12 O20'
_chemical_formula_weight 1099.59
_chemical_name_systematic
;
 ?
;
_space_group_IT_number 61
_symmetry_cell_setting orthorhombic
_symmetry_space_group_name_Hall '-P 2ac 2ab'
_symmetry_space_group_name_H-M 'P b c a'
_atom_sites_solution_hydrogens geom
_atom_sites_solution_primary direct
_atom_sites_solution_secondary difmap
_audit_creation_method SHELXL-97
_cell_angle_alpha 90.00
_cell_angle_beta 90.00
_cell_angle_gamma 90.00
_cell_formula_units_Z 8
_cell_length_a 18.1999(8)
_cell_length_b 17.0313(5)
_cell_length_c 26.7503(9)
_cell_measurement_reflns_used 78080
_cell_measurement_temperature 133(2)
_cell_measurement_theta_max 24.89
_cell_measurement_theta_min 1.81
_cell_volume 8291.7(5)
_computing_cell_refinement 'X-AREA (Stoe & Cie, 2002)'
_computing_data_collection 'X-AREA (Stoe & Cie, 2002)'
_computing_data_reduction 'X-AREA (Stoe & Cie, 2002)'
_computing_molecular_graphics 'DIAMOND (Brandenburg, 2001)'
_computing_publication_material 'SHELXL-97 (Sheldrick, 1997)'
_computing_structure_refinement 'SHELXL-97 (Sheldrick, 1997)'
_computing_structure_solution 'SHELXS-97 (Sheldrick, 1990)'
_diffrn_ambient_temperature 133(2)
_diffrn_measured_fraction_theta_full 0.993
_diffrn_measured_fraction_theta_max 0.993
_diffrn_measurement_device_type 'Stoe IPDS II'
_diffrn_measurement_method \w
_diffrn_radiation_monochromator graphite
_diffrn_radiation_source 'fine-focus sealed tube'
_diffrn_radiation_type MoK\a
_diffrn_radiation_wavelength 0.71073
_diffrn_reflns_av_R_equivalents 0.1116
_diffrn_reflns_av_sigmaI/netI 0.0532
_diffrn_reflns_limit_h_max 21
_diffrn_reflns_limit_h_min -21
_diffrn_reflns_limit_k_max 20
_diffrn_reflns_limit_k_min -17
_diffrn_reflns_limit_l_max 27
_diffrn_reflns_limit_l_min -31
_diffrn_reflns_number 78080
_diffrn_reflns_theta_full 24.89
_diffrn_reflns_theta_max 24.89
_diffrn_reflns_theta_min 1.81
_diffrn_standards_decay_% 0
_diffrn_standards_number 0
_exptl_absorpt_coefficient_mu 1.377
_exptl_absorpt_correction_T_max 0.9343
_exptl_absorpt_correction_T_min 0.7870
_exptl_absorpt_correction_type numerical
_exptl_absorpt_process_details 'X-RED (Stoe & Cie, 2002)'
_exptl_crystal_colour blue
_exptl_crystal_density_diffrn 1.762
_exptl_crystal_density_method 'not measured'
_exptl_crystal_description needle
_exptl_crystal_F_000 4496
_exptl_crystal_size_max 0.50
_exptl_crystal_size_mid 0.08
_exptl_crystal_size_min 0.07
_refine_diff_density_max 0.828
_refine_diff_density_min -0.490
_refine_diff_density_rms 0.081
_refine_ls_extinction_method none
_refine_ls_goodness_of_fit_ref 1.005
_refine_ls_hydrogen_treatment mixed
_refine_ls_matrix_type full
_refine_ls_number_parameters 627
_refine_ls_number_reflns 7173
_refine_ls_number_restraints 58
_refine_ls_restrained_S_all 1.010
_refine_ls_R_factor_all 0.0806
_refine_ls_R_factor_gt 0.0481
_refine_ls_shift/su_max 0.001
_refine_ls_shift/su_mean 0.000
_refine_ls_structure_factor_coef Fsqd
_refine_ls_weighting_details 'calc w=1/[\s^2^(Fo^2^)+(0.0686P)^2^+0.0000P] where P=(Fo^2^+2Fc^2^)/3'
_refine_ls_weighting_scheme calc
_refine_ls_wR_factor_gt 0.1100
_refine_ls_wR_factor_ref 0.1211
_reflns_number_gt 4914
_reflns_number_total 7173
_reflns_threshold_expression >2sigma(I)
_cod_data_source_file ic062434msi20061219_032313_1.cif
_cod_data_source_block 3
_cod_database_code 4307924

loop_
_symmetry_equiv_pos_as_xyz
'x, y, z'
'-x+1/2, -y, z+1/2'
'-x, y+1/2, -z+1/2'
'x+1/2, -y+1/2, -z'
'-x, -y, -z'
'x-1/2, y, -z-1/2'
'x, -y-1/2, z-1/2'
'-x-1/2, y-1/2, z'

loop_
_atom_site_label
_atom_site_type_symbol
_atom_site_fract_x
_atom_site_fract_y
_atom_site_fract_z
_atom_site_U_iso_or_equiv
_atom_site_adp_type
_atom_site_occupancy
_atom_site_symmetry_multiplicity
_atom_site_calc_flag
_atom_site_refinement_flags
_atom_site_disorder_assembly
_atom_site_disorder_group
Cu1 Cu 0.77500(3) 0.48719(3) 0.52468(2) 0.02790(15) Uani 1 1 d . . .
Cu2 Cu 0.73506(3) 0.62055(4) 0.76132(2) 0.03288(16) Uani 1 1 d . . .
Cl1 Cl 0.79093(6) 0.56809(7) 0.88982(4) 0.0341(3) Uani 1 1 d . . .
Cl2 Cl 0.96544(6) 0.28072(8) 0.59460(5) 0.0411(3) Uani 1 1 d . . .
Cl3 Cl 1.03498(6) 0.58756(8) 0.61029(5) 0.0426(3) Uani 1 1 d D . .
Cl4 Cl 0.53322(6) 0.38177(8) 0.67143(5) 0.0454(3) Uani 1 1 d . . .
N1 N 0.78429(18) 0.5525(2) 0.59727(14) 0.0285(8) Uani 1 1 d . . .
N2 N 0.83233(18) 0.5924(2) 0.62612(14) 0.0288(9) Uani 1 1 d D . .
N3 N 0.66280(18) 0.5238(2) 0.53292(14) 0.0279(8) Uani 1 1 d . . .
N4 N 0.73198(18) 0.3874(2) 0.54452(15) 0.0315(9) Uani 1 1 d . . .
N5 N 0.63580(19) 0.3100(2) 0.54100(15) 0.0313(9) Uani 1 1 d . . .
N6 N 0.78330(18) 0.5831(2) 0.48567(14) 0.0313(9) Uani 1 1 d . . .
N7 N 0.7299(2) 0.6856(2) 0.45186(15) 0.0358(9) Uani 1 1 d . . .
N8 N 0.84094(18) 0.6576(2) 0.74455(14) 0.0294(8) Uani 1 1 d . . .
N9 N 0.72678(19) 0.7278(2) 0.78553(15) 0.0361(9) Uani 1 1 d . . .
N10 N 0.7827(2) 0.8343(2) 0.81163(15) 0.0369(9) Uani 1 1 d . . .
N11 N 0.7710(2) 0.5214(2) 0.73361(15) 0.0350(9) Uani 1 1 d . . .
N12 N 0.8667(2) 0.4526(2) 0.70909(15) 0.0365(9) Uani 1 1 d . . .
O1 O 0.87781(17) 0.4514(2) 0.51356(14) 0.0398(8) Uani 1 1 d D . .
O2 O 0.63246(18) 0.5879(2) 0.76723(15) 0.0423(9) Uani 1 1 d D . .
O3 O 0.5404(2) 0.6390(3) 0.69808(18) 0.0731(14) Uani 1 1 d D . .
O4A O 0.4880(10) 0.5624(12) 0.6182(10) 0.081(4) Uani 0.63(4) 1 d PD A 1
H4A H 0.522(4) 0.570(6) 0.638(3) 0.080 Uiso 0.63(4) 1 d PD A 1
H4B H 0.473(5) 0.519(3) 0.626(4) 0.080 Uiso 0.63(4) 1 d PD A 1
O4B O 0.4741(17) 0.569(2) 0.6030(17) 0.081(4) Uani 0.37(4) 1 d PD A 2
H4C H 0.434(4) 0.590(8) 0.601(7) 0.080 Uiso 0.37(4) 1 d PD A 2
H4D H 0.465(9) 0.524(5) 0.593(8) 0.080 Uiso 0.37(4) 1 d PD A 2
O11 O 0.7520(3) 0.5674(3) 0.84353(15) 0.0701(13) Uani 1 1 d . . .
O12 O 0.8413(2) 0.6329(2) 0.89003(19) 0.0622(12) Uani 1 1 d . . .
O13 O 0.7411(2) 0.5768(3) 0.93047(14) 0.0579(11) Uani 1 1 d . . .
O14 O 0.8300(2) 0.4956(2) 0.89536(17) 0.0556(10) Uani 1 1 d . . .
O21 O 0.9695(2) 0.3633(2) 0.58221(17) 0.0637(11) Uani 1 1 d . . .
O22 O 0.9172(2) 0.2714(3) 0.63679(17) 0.0608(11) Uani 1 1 d . . .
O23 O 0.9347(2) 0.2401(3) 0.55336(19) 0.0775(14) Uani 1 1 d . . .
O24 O 1.03669(19) 0.2553(3) 0.60629(19) 0.0730(14) Uani 1 1 d . . .
O31A O 0.9707(2) 0.5468(3) 0.5914(2) 0.0568(14) Uani 0.785(4) 1 d PD B 3
O32A O 1.0826(3) 0.5316(4) 0.6313(3) 0.111(3) Uani 0.785(4) 1 d PD B 3
O33A O 1.0665(3) 0.6274(3) 0.56948(18) 0.0568(13) Uani 0.785(4) 1 d PD B 3
O34A O 1.0081(4) 0.6413(4) 0.6469(2) 0.105(3) Uani 0.785(4) 1 d PD B 3
O31B O 1.0843(7) 0.6389(9) 0.6386(6) 0.0568(14) Uani 0.215(4) 1 d PD B 4
O32B O 1.0790(9) 0.5254(9) 0.5888(8) 0.111(3) Uani 0.215(4) 1 d PD B 4
O33B O 0.9800(8) 0.5566(9) 0.6427(6) 0.0568(13) Uani 0.215(4) 1 d PD B 4
O34B O 1.0017(10) 0.6323(11) 0.5703(6) 0.105(3) Uani 0.215(4) 1 d PD B 4
O41 O 0.4775(3) 0.3947(3) 0.6349(2) 0.0865(17) Uani 1 1 d . . .
O42 O 0.5457(3) 0.4528(3) 0.69872(18) 0.0756(13) Uani 1 1 d . . .
O43 O 0.6004(2) 0.3620(3) 0.64620(16) 0.0608(11) Uani 1 1 d . . .
O44 O 0.5123(2) 0.3201(2) 0.70397(17) 0.0617(11) Uani 1 1 d . . .
C1 C 0.7249(2) 0.6414(3) 0.64497(17) 0.0300(10) Uani 1 1 d . . .
H1 H 0.6873 0.6714 0.6587 0.080 Uiso 1 1 calc R . .
C2 C 0.7183(2) 0.5820(3) 0.60917(17) 0.0284(10) Uani 1 1 d . . .
C3 C 0.7996(2) 0.6460(3) 0.65564(17) 0.0281(10) Uani 1 1 d . . .
C4 C 0.6523(2) 0.5434(3) 0.58711(17) 0.0310(10) Uani 1 1 d . . .
H4E H 0.6103 0.5781 0.5906 0.080 Uiso 1 1 calc R . .
H4F H 0.6418 0.4956 0.6055 0.080 Uiso 1 1 calc R . .
C5 C 0.6179(2) 0.4541(3) 0.52020(18) 0.0323(10) Uani 1 1 d . . .
H5A H 0.6083 0.4526 0.4846 0.080 Uiso 1 1 calc R . .
H5B H 0.5713 0.4559 0.5377 0.080 Uiso 1 1 calc R . .
C6 C 0.6604(2) 0.3838(3) 0.53566(17) 0.0299(10) Uani 1 1 d . . .
C7 C 0.7537(2) 0.3116(3) 0.55666(18) 0.0332(11) Uani 1 1 d . . .
H7 H 0.8012 0.2964 0.5650 0.080 Uiso 1 1 calc R . .
C8 C 0.6950(2) 0.2640(3) 0.55446(18) 0.0346(11) Uani 1 1 d . . .
H8 H 0.6944 0.2103 0.5608 0.080 Uiso 1 1 calc R . .
C9 C 0.5597(3) 0.2826(3) 0.5349(2) 0.0490(14) Uani 1 1 d . . .
H9A H 0.5318 0.2957 0.5641 0.080 Uiso 1 1 calc R . .
H9B H 0.5595 0.2267 0.5302 0.080 Uiso 1 1 calc R . .
H9C H 0.5382 0.3075 0.5062 0.080 Uiso 1 1 calc R . .
C10 C 0.6490(2) 0.5918(3) 0.50000(19) 0.0341(11) Uani 1 1 d . . .
H10A H 0.6251 0.6333 0.5188 0.080 Uiso 1 1 calc R . .
H10B H 0.6168 0.5765 0.4728 0.080 Uiso 1 1 calc R . .
C11 C 0.7205(2) 0.6210(3) 0.47937(17) 0.0296(10) Uani 1 1 d . . .
C12 C 0.8357(3) 0.6261(3) 0.46024(18) 0.0352(11) Uani 1 1 d . . .
H12 H 0.8853 0.6135 0.4578 0.080 Uiso 1 1 calc R . .
C13 C 0.8032(3) 0.6896(3) 0.43939(19) 0.0387(12) Uani 1 1 d . . .
H13 H 0.8259 0.7284 0.4204 0.080 Uiso 1 1 calc R . .
C14 C 0.6721(3) 0.7417(3) 0.4382(2) 0.0437(12) Uani 1 1 d . . .
H14A H 0.6352 0.7154 0.4187 0.080 Uiso 1 1 calc R . .
H14B H 0.6930 0.7836 0.4188 0.080 Uiso 1 1 calc R . .
H14C H 0.6502 0.7627 0.4679 0.080 Uiso 1 1 calc R . .
C15 C 0.8407(2) 0.6933(3) 0.69316(17) 0.0316(10) Uani 1 1 d . . .
H15A H 0.8191 0.7452 0.6950 0.080 Uiso 1 1 calc R . .
H15B H 0.8911 0.6993 0.6819 0.080 Uiso 1 1 calc R . .
C16 C 0.8613(2) 0.7200(3) 0.78096(19) 0.0359(11) Uani 1 1 d . . .
H16A H 0.8973 0.7554 0.7665 0.080 Uiso 1 1 calc R . .
H16B H 0.8817 0.6971 0.8111 0.080 Uiso 1 1 calc R . .
C17 C 0.7912(2) 0.7632(3) 0.79255(18) 0.0325(10) Uani 1 1 d . . .
C18 C 0.6735(3) 0.7808(3) 0.80211(19) 0.0405(12) Uani 1 1 d . . .
H18 H 0.6230 0.7726 0.8021 0.080 Uiso 1 1 calc R . .
C19 C 0.7081(3) 0.8460(3) 0.81815(18) 0.0413(12) Uani 1 1 d . . .
H19 H 0.6859 0.8907 0.8312 0.080 Uiso 1 1 calc R . .
C20 C 0.8421(3) 0.8905(3) 0.8231(2) 0.0466(13) Uani 1 1 d . . .
H20A H 0.8781 0.8654 0.8439 0.080 Uiso 1 1 calc R . .
H20B H 0.8220 0.9350 0.8403 0.080 Uiso 1 1 calc R . .
H20C H 0.8647 0.9075 0.7926 0.080 Uiso 1 1 calc R . .
C21 C 0.8889(2) 0.5865(3) 0.74797(19) 0.0344(11) Uani 1 1 d . . .
H21A H 0.9318 0.5926 0.7268 0.080 Uiso 1 1 calc R . .
H21B H 0.9052 0.5787 0.7821 0.080 Uiso 1 1 calc R . .
C22 C 0.8440(2) 0.5186(3) 0.73102(18) 0.0350(11) Uani 1 1 d . . .
C23 C 0.7465(3) 0.4530(3) 0.71106(19) 0.0403(12) Uani 1 1 d . . .
H23 H 0.6976 0.4389 0.7067 0.080 Uiso 1 1 calc R . .
C24 C 0.8047(3) 0.4103(3) 0.69647(19) 0.0412(12) Uani 1 1 d . . .
H24 H 0.8035 0.3615 0.6809 0.080 Uiso 1 1 calc R . .
C25 C 0.9434(3) 0.4290(4) 0.6998(2) 0.0533(15) Uani 1 1 d . . .
H25A H 0.9536 0.4324 0.6646 0.080 Uiso 1 1 calc R . .
H25B H 0.9506 0.3760 0.7109 0.080 Uiso 1 1 calc R . .
H25C H 0.9759 0.4633 0.7177 0.080 Uiso 1 1 calc R . .
H1A H 0.911(2) 0.436(4) 0.5314(14) 0.09(3) Uiso 1 1 d D . .
H1B H 0.887(2) 0.433(3) 0.4863(8) 0.024(13) Uiso 1 1 d D . .
H2 H 0.8822(8) 0.583(3) 0.624(2) 0.054(16) Uiso 1 1 d D . .
H2A H 0.603(3) 0.602(4) 0.7454(14) 0.08(2) Uiso 1 1 d D . .
H2B H 0.621(3) 0.615(3) 0.7910(13) 0.06(2) Uiso 1 1 d D . .
H3A H 0.536(4) 0.668(3) 0.6736(14) 0.080 Uiso 1 1 d D . .
H3B H 0.547(4) 0.5955(16) 0.686(2) 0.080 Uiso 1 1 d D . .

loop_
_atom_site_aniso_label
_atom_site_aniso_U_11
_atom_site_aniso_U_22
_atom_site_aniso_U_33
_atom_site_aniso_U_23
_atom_site_aniso_U_13
_atom_site_aniso_U_12
Cu1 0.0248(2) 0.0289(3) 0.0301(3) 0.0022(2) 0.0044(2) 0.0018(2)
Cu2 0.0274(3) 0.0379(3) 0.0333(3) 0.0015(3) 0.0005(2) -0.0028(2)
Cl1 0.0376(5) 0.0326(6) 0.0322(6) -0.0044(5) -0.0025(5) -0.0005(5)
Cl2 0.0350(6) 0.0448(7) 0.0434(7) -0.0039(6) -0.0009(5) -0.0067(5)
Cl3 0.0370(6) 0.0518(8) 0.0390(7) 0.0069(6) 0.0022(5) 0.0029(5)
Cl4 0.0434(6) 0.0434(8) 0.0495(8) -0.0020(7) -0.0002(6) -0.0016(5)
N1 0.0270(18) 0.031(2) 0.028(2) -0.0014(18) 0.0042(15) 0.0002(15)
N2 0.0254(18) 0.032(2) 0.029(2) 0.0022(18) 0.0009(15) 0.0011(16)
N3 0.0276(17) 0.031(2) 0.025(2) 0.0020(17) 0.0004(15) 0.0010(15)
N4 0.0280(18) 0.033(2) 0.034(2) 0.0029(18) -0.0001(16) 0.0025(16)
N5 0.0351(19) 0.030(2) 0.029(2) -0.0009(18) -0.0011(16) -0.0059(16)
N6 0.0310(18) 0.033(2) 0.030(2) -0.0014(18) 0.0033(16) -0.0012(16)
N7 0.048(2) 0.030(2) 0.029(2) 0.0000(19) 0.0021(18) 0.0014(18)
N8 0.0306(17) 0.030(2) 0.027(2) -0.0011(18) -0.0006(15) -0.0001(15)
N9 0.0313(18) 0.041(2) 0.036(2) -0.0001(19) 0.0026(17) -0.0027(17)
N10 0.051(2) 0.030(2) 0.029(2) -0.0035(19) -0.0001(18) 0.0002(18)
N11 0.038(2) 0.035(2) 0.032(2) 0.0061(19) -0.0020(17) -0.0058(17)
N12 0.048(2) 0.033(2) 0.029(2) 0.001(2) -0.0008(18) 0.0084(18)
O1 0.0319(17) 0.052(2) 0.036(2) -0.0012(19) 0.0037(16) 0.0066(15)
O2 0.0351(18) 0.054(2) 0.038(2) 0.000(2) -0.0028(17) -0.0069(16)
O3 0.042(2) 0.094(4) 0.083(3) 0.046(3) 0.002(2) 0.005(2)
O4A 0.025(6) 0.082(5) 0.136(15) 0.048(8) -0.033(5) 0.009(5)
O4B 0.025(6) 0.082(5) 0.136(15) 0.048(8) -0.033(5) 0.009(5)
O11 0.093(3) 0.082(3) 0.035(2) 0.014(2) -0.023(2) -0.023(3)
O12 0.050(2) 0.040(2) 0.096(4) -0.008(2) -0.001(2) -0.0114(17)
O13 0.070(2) 0.061(3) 0.043(2) 0.009(2) 0.0218(19) 0.018(2)
O14 0.062(2) 0.032(2) 0.072(3) -0.005(2) 0.006(2) 0.0113(17)
O21 0.089(3) 0.040(2) 0.062(3) 0.013(2) -0.003(2) -0.004(2)
O22 0.054(2) 0.060(3) 0.069(3) 0.006(2) 0.022(2) -0.0062(19)
O23 0.067(3) 0.091(4) 0.074(3) -0.040(3) -0.004(2) -0.019(2)
O24 0.0365(19) 0.086(3) 0.096(4) 0.025(3) -0.007(2) 0.001(2)
O31A 0.032(2) 0.071(4) 0.068(3) -0.008(3) -0.001(2) -0.009(2)
O32A 0.045(3) 0.117(5) 0.171(8) 0.085(6) -0.019(4) 0.015(3)
O33A 0.064(3) 0.051(3) 0.056(3) 0.005(3) 0.028(2) -0.007(2)
O34A 0.097(5) 0.145(7) 0.073(4) -0.045(5) 0.040(4) -0.027(4)
O31B 0.032(2) 0.071(4) 0.068(3) -0.008(3) -0.001(2) -0.009(2)
O32B 0.045(3) 0.117(5) 0.171(8) 0.085(6) -0.019(4) 0.015(3)
O33B 0.064(3) 0.051(3) 0.056(3) 0.005(3) 0.028(2) -0.007(2)
O34B 0.097(5) 0.145(7) 0.073(4) -0.045(5) 0.040(4) -0.027(4)
O41 0.078(3) 0.067(3) 0.115(4) 0.002(3) -0.041(3) 0.016(2)
O42 0.102(3) 0.061(3) 0.064(3) -0.019(3) 0.008(3) -0.018(3)
O43 0.053(2) 0.070(3) 0.059(3) 0.003(2) 0.0183(19) -0.0048(19)
O44 0.053(2) 0.053(3) 0.079(3) 0.008(2) 0.021(2) 0.0004(19)
C1 0.030(2) 0.032(3) 0.027(2) 0.002(2) 0.0004(18) 0.0018(18)
C2 0.024(2) 0.035(3) 0.026(2) 0.006(2) 0.0007(17) 0.0027(18)
C3 0.032(2) 0.028(2) 0.025(2) 0.002(2) 0.0023(18) 0.0003(18)
C4 0.0219(19) 0.043(3) 0.028(3) -0.001(2) 0.0031(17) -0.0024(18)
C5 0.030(2) 0.033(3) 0.034(3) 0.001(2) -0.0004(19) 0.0006(19)
C6 0.031(2) 0.035(3) 0.023(2) -0.002(2) 0.0028(18) -0.0003(19)
C7 0.038(2) 0.031(3) 0.031(3) 0.003(2) -0.0021(19) 0.007(2)
C8 0.047(3) 0.029(3) 0.027(3) 0.000(2) -0.006(2) -0.001(2)
C9 0.037(3) 0.047(3) 0.063(4) -0.010(3) 0.001(2) -0.014(2)
C10 0.029(2) 0.037(3) 0.036(3) 0.007(2) 0.0029(19) 0.0059(19)
C11 0.037(2) 0.028(2) 0.024(2) 0.001(2) 0.0000(18) -0.0020(19)
C12 0.043(2) 0.034(3) 0.028(3) -0.003(2) 0.006(2) -0.010(2)
C13 0.046(3) 0.038(3) 0.032(3) -0.001(2) 0.008(2) -0.007(2)
C14 0.061(3) 0.030(3) 0.040(3) 0.004(3) -0.003(2) 0.008(2)
C15 0.036(2) 0.031(3) 0.027(3) 0.000(2) 0.0004(19) -0.0054(19)
C16 0.032(2) 0.042(3) 0.034(3) -0.007(2) -0.003(2) -0.001(2)
C17 0.040(2) 0.032(3) 0.026(2) 0.002(2) 0.0001(19) 0.001(2)
C18 0.042(3) 0.044(3) 0.036(3) 0.003(3) 0.006(2) 0.007(2)
C19 0.050(3) 0.046(3) 0.028(3) 0.004(2) 0.007(2) 0.015(2)
C20 0.063(3) 0.040(3) 0.037(3) 0.000(3) -0.003(3) -0.008(3)
C21 0.031(2) 0.038(3) 0.034(3) -0.003(2) -0.0024(19) 0.0044(19)
C22 0.037(2) 0.039(3) 0.029(3) 0.006(2) -0.0032(19) 0.001(2)
C23 0.048(3) 0.040(3) 0.033(3) 0.009(2) -0.003(2) -0.010(2)
C24 0.061(3) 0.031(3) 0.031(3) 0.004(2) -0.005(2) -0.004(2)
C25 0.050(3) 0.057(4) 0.053(4) -0.004(3) -0.002(3) 0.018(3)

loop_
_atom_type_symbol
_atom_type_description
_atom_type_scat_dispersion_real
_atom_type_scat_dispersion_imag
_atom_type_scat_source
C C 0.0033 0.0016 'International Tables Vol C Tables 4.2.6.8 and 6.1.1.4'
H H 0.0000 0.0000 'International Tables Vol C Tables 4.2.6.8 and 6.1.1.4'
N N 0.0061 0.0033 'International Tables Vol C Tables 4.2.6.8 and 6.1.1.4'
O O 0.0106 0.0060 'International Tables Vol C Tables 4.2.6.8 and 6.1.1.4'
Cl Cl 0.1484 0.1585 'International Tables Vol C Tables 4.2.6.8 and 6.1.1.4'
Cu Cu 0.3201 1.2651 'International Tables Vol C Tables 4.2.6.8 and 6.1.1.4'

loop_
_geom_angle_atom_site_label_1
_geom_angle_atom_site_label_2
_geom_angle_atom_site_label_3
_geom_angle
_geom_angle_site_symmetry_1
_geom_angle_site_symmetry_3
_geom_angle_publ_flag
N6 Cu1 N4 155.76(15) . . ?
N6 Cu1 O1 95.99(15) . . ?
N4 Cu1 O1 98.70(15) . . ?
N6 Cu1 N3 83.41(14) . . ?
N4 Cu1 N3 80.94(14) . . ?
O1 Cu1 N3 177.09(15) . . ?
N6 Cu1 N1 92.41(15) . . ?
N4 Cu1 N1 103.15(15) . . ?
O1 Cu1 N1 102.14(14) . . ?
N3 Cu1 N1 80.73(13) . . ?
N6 Cu1 O13 81.39(15) . 2_664 ?
N4 Cu1 O13 82.02(15) . 2_664 ?
O1 Cu1 O13 80.94(14) . 2_664 ?
N3 Cu1 O13 96.15(13) . 2_664 ?
N1 Cu1 O13 173.37(13) . 2_664 ?
N9 Cu2 O2 99.57(16) . . ?
N9 Cu2 N11 164.37(15) . . ?
O2 Cu2 N11 96.00(16) . . ?
N9 Cu2 N8 81.87(15) . . ?
O2 Cu2 N8 172.02(16) . . ?
N11 Cu2 N8 82.52(15) . . ?
N9 Cu2 O11 93.39(17) . . ?
O2 Cu2 O11 86.63(16) . . ?
N11 Cu2 O11 88.78(17) . . ?
N8 Cu2 O11 101.14(15) . . ?
O13 Cl1 O11 110.4(3) . . ?
O13 Cl1 O14 109.1(2) . . ?
O11 Cl1 O14 109.2(3) . . ?
O13 Cl1 O12 108.9(3) . . ?
O11 Cl1 O12 109.1(3) . . ?
O14 Cl1 O12 110.2(2) . . ?
O24 Cl2 O23 112.8(3) . . ?
O24 Cl2 O22 110.8(3) . . ?
O23 Cl2 O22 108.4(3) . . ?
O24 Cl2 O21 107.7(3) . . ?
O23 Cl2 O21 108.5(3) . . ?
O22 Cl2 O21 108.5(3) . . ?
O32A Cl3 O33A 112.7(4) . . ?
O32A Cl3 O33B 86.5(7) . . ?
O33A Cl3 O33B 159.5(7) . . ?
O32A Cl3 O34A 111.9(5) . . ?
O33A Cl3 O34A 111.3(4) . . ?
O33B Cl3 O34A 65.1(7) . . ?
O32A Cl3 O34B 155.7(8) . . ?
O33A Cl3 O34B 48.9(7) . . ?
O33B Cl3 O34B 110.5(8) . . ?
O34A Cl3 O34B 91.4(8) . . ?
O32A Cl3 O32B 47.2(8) . . ?
O33A Cl3 O32B 79.6(8) . . ?
O33B Cl3 O32B 111.1(8) . . ?
O34A Cl3 O32B 158.7(9) . . ?
O34B Cl3 O32B 109.0(8) . . ?
O32A Cl3 O31A 108.2(4) . . ?
O33A Cl3 O31A 106.8(3) . . ?
O33B Cl3 O31A 57.9(7) . . ?
O34A Cl3 O31A 105.6(3) . . ?
O34B Cl3 O31A 69.9(8) . . ?
O32B Cl3 O31A 87.6(8) . . ?
O32A Cl3 O31B 79.7(7) . . ?
O33A Cl3 O31B 82.2(7) . . ?
O33B Cl3 O31B 109.7(7) . . ?
O34A Cl3 O31B 58.2(6) . . ?
O34B Cl3 O31B 108.9(8) . . ?
O32B Cl3 O31B 107.6(8) . . ?
O31A Cl3 O31B 163.7(6) . . ?
O44 Cl4 O41 110.1(3) . . ?
O44 Cl4 O42 110.8(3) . . ?
O41 Cl4 O42 109.4(3) . . ?
O44 Cl4 O43 110.1(3) . . ?
O41 Cl4 O43 108.7(3) . . ?
O42 Cl4 O43 107.7(3) . . ?
C2 N1 N2 104.8(4) . . ?
C2 N1 Cu1 108.9(3) . . ?
N2 N1 Cu1 142.5(3) . . ?
C3 N2 N1 113.0(3) . . ?
C10 N3 C5 113.5(4) . . ?
C10 N3 C4 112.3(4) . . ?
C5 N3 C4 109.3(3) . . ?
C10 N3 Cu1 109.1(2) . . ?
C5 N3 Cu1 105.6(3) . . ?
C4 N3 Cu1 106.6(2) . . ?
C6 N4 C7 106.2(4) . . ?
C6 N4 Cu1 112.8(3) . . ?
C7 N4 Cu1 139.6(3) . . ?
C6 N5 C8 107.4(4) . . ?
C6 N5 C9 126.8(4) . . ?
C8 N5 C9 125.8(4) . . ?
C11 N6 C12 106.0(4) . . ?
C11 N6 Cu1 114.2(3) . . ?
C12 N6 Cu1 139.7(3) . . ?
C11 N7 C13 107.3(4) . . ?
C11 N7 C14 125.7(4) . . ?
C13 N7 C14 127.0(4) . . ?
C16 N8 C21 113.2(3) . . ?
C16 N8 C15 108.0(4) . . ?
C21 N8 C15 112.6(4) . . ?
C16 N8 Cu2 107.8(3) . . ?
C21 N8 Cu2 106.4(3) . . ?
C15 N8 Cu2 108.5(2) . . ?
C17 N9 C18 105.9(4) . . ?
C17 N9 Cu2 113.8(3) . . ?
C18 N9 Cu2 140.1(3) . . ?
C17 N10 C19 107.1(4) . . ?
C17 N10 C20 126.1(4) . . ?
C19 N10 C20 126.8(4) . . ?
C22 N11 C23 105.5(4) . . ?
C22 N11 Cu2 112.6(3) . . ?
C23 N11 Cu2 141.6(3) . . ?
C22 N12 C24 107.1(4) . . ?
C22 N12 C25 126.7(4) . . ?
C24 N12 C25 126.2(4) . . ?
Cl1 O11 Cu2 149.0(3) . . ?
C3 C1 C2 105.4(4) . . ?
N1 C2 C1 110.9(4) . . ?
N1 C2 C4 117.6(4) . . ?
C1 C2 C4 131.2(4) . . ?
N2 C3 C1 105.9(4) . . ?
N2 C3 C15 122.7(4) . . ?
C1 C3 C15 131.3(4) . . ?
C2 C4 N3 112.2(3) . . ?
N3 C5 C6 107.1(3) . . ?
N4 C6 N5 110.6(4) . . ?
N4 C6 C5 121.7(4) . . ?
N5 C6 C5 127.7(4) . . ?
C8 C7 N4 109.0(4) . . ?
C7 C8 N5 106.8(4) . . ?
N3 C10 C11 109.4(3) . . ?
N6 C11 N7 111.2(4) . . ?
N6 C11 C10 122.8(4) . . ?
N7 C11 C10 125.9(4) . . ?
C13 C12 N6 108.9(4) . . ?
C12 C13 N7 106.5(4) . . ?
C3 C15 N8 113.5(4) . . ?
N8 C16 C17 105.9(3) . . ?
N10 C17 N9 111.5(4) . . ?
N10 C17 C16 128.7(4) . . ?
N9 C17 C16 119.8(4) . . ?
C19 C18 N9 108.0(4) . . ?
C18 C19 N10 107.5(4) . . ?
C22 C21 N8 106.8(3) . . ?
N11 C22 N12 111.3(4) . . ?
N11 C22 C21 120.3(4) . . ?
N12 C22 C21 128.2(4) . . ?
C24 C23 N11 109.2(4) . . ?
C23 C24 N12 106.9(5) . . ?

loop_
_geom_bond_atom_site_label_1
_geom_bond_atom_site_label_2
_geom_bond_distance
_geom_bond_site_symmetry_2
_geom_bond_publ_flag
Cu1 N6 1.945(4) . ?
Cu1 N4 1.946(4) . ?
Cu1 O1 1.990(3) . ?
Cu1 N3 2.146(3) . ?
Cu1 N1 2.244(4) . ?
Cu1 O13 2.761(4) 2_664 ?
Cu2 N9 1.945(4) . ?
Cu2 O2 1.955(3) . ?
Cu2 N11 1.957(4) . ?
Cu2 N8 2.076(3) . ?
Cu2 O11 2.398(4) . ?
Cu1 Cu2 6.7645(8) . ?
Cu1 Cu2 7.2823(8) 2_664 ?
Cl1 O13 1.423(4) . ?
Cl1 O11 1.427(4) . ?
Cl1 O14 1.433(4) . ?
Cl1 O12 1.434(4) . ?
Cl2 O24 1.403(4) . ?
Cl2 O23 1.417(4) . ?
Cl2 O22 1.439(4) . ?
Cl2 O21 1.447(4) . ?
Cl3 O32A 1.405(5) . ?
Cl3 O33A 1.408(4) . ?
Cl3 O33B 1.426(12) . ?
Cl3 O34A 1.426(5) . ?
Cl3 O34B 1.446(13) . ?
Cl3 O32B 1.447(13) . ?
Cl3 O31A 1.451(4) . ?
Cl3 O31B 1.464(12) . ?
Cl4 O44 1.416(4) . ?
Cl4 O41 1.424(5) . ?
Cl4 O42 1.432(5) . ?
Cl4 O43 1.437(4) . ?
N1 C2 1.340(5) . ?
N1 N2 1.350(5) . ?
N2 C3 1.346(6) . ?
N3 C10 1.477(6) . ?
N3 C5 1.480(6) . ?
N3 C4 1.500(6) . ?
N4 C6 1.325(5) . ?
N4 C7 1.388(6) . ?
N5 C6 1.343(6) . ?
N5 C8 1.380(6) . ?
N5 C9 1.470(6) . ?
N6 C11 1.322(6) . ?
N6 C12 1.382(6) . ?
N7 C11 1.335(6) . ?
N7 C13 1.378(6) . ?
N7 C14 1.467(6) . ?
N8 C16 1.489(6) . ?
N8 C21 1.495(6) . ?
N8 C15 1.503(6) . ?
N9 C17 1.330(6) . ?
N9 C18 1.397(6) . ?
N10 C17 1.323(6) . ?
N10 C19 1.384(6) . ?
N10 C20 1.475(6) . ?
N11 C22 1.331(6) . ?
N11 C23 1.385(7) . ?
N12 C22 1.335(6) . ?
N12 C24 1.380(7) . ?
N12 C25 1.473(6) . ?
C1 C3 1.391(6) . ?
C1 C2 1.398(7) . ?
C2 C4 1.491(6) . ?
C3 C15 1.488(6) . ?
C5 C6 1.484(7) . ?
C7 C8 1.343(7) . ?
C10 C11 1.498(6) . ?
C12 C13 1.353(7) . ?
C16 C17 1.505(6) . ?
C18 C19 1.347(8) . ?
C21 C22 1.487(7) . ?
C23 C24 1.343(7) . ?

loop_
_geom_hbond_atom_site_label_D
_geom_hbond_atom_site_label_H
_geom_hbond_atom_site_label_A
_geom_hbond_distance_DH
_geom_hbond_distance_HA
_geom_hbond_distance_DA
_geom_hbond_angle_DHA
_geom_hbond_site_symmetry_A
N2 H2 O33B 0.92(1) 1.90(3) 2.791(16) 161(5) .
N2 H2 O31A 0.92(1) 1.94(3) 2.795(6) 154(5) .
O1 H1A O21 0.81(4) 2.13(3) 2.899(6) 159(7) .
O1 H1B O33A 0.81(3) 2.003(18) 2.786(6) 163(4) 5_766
O1 H1B O32B 0.81(3) 2.22(4) 2.88(2) 139(4) 5_766
O2 H2A O3 0.82(3) 1.82(5) 2.643(6) 176(7) .
O2 H2B O31B 0.81(3) 2.04(3) 2.805(17) 157(6) 6_557
O3 H3A O22 0.82(4) 2.20(4) 2.892(6) 143(6) 8_765
O3 H3B O4A 0.82(3) 2.17(6) 2.68(3) 120(6) .
O3 H3B O4B 0.82(3) 2.62(7) 3.06(4) 115(5) .
O3 H3B O42 0.82(3) 2.46(3) 3.172(7) 146(6) .
O4A H4A O3 0.82(1) 2.02(8) 2.68(3) 137(11) .
O4A H4B O41 0.82(1) 2.12(5) 2.90(2) 156(11) .
O4B H4C O12 0.82(1) 1.85(5) 2.66(3) 168(20) 6_557
O4B H4C O14 0.82(1) 2.48(15) 2.90(3) 113(12) 6_557
